data_9013340
loop_
_publ_author_name
'Sokolova, E.'
'Hawthorne, F. C.'

_publ_section_title
;The crystal chemistry of the scapolite-group minerals. I. crystal structure
 and long-range order Locality: Royal Ontario Museum Note: S18
;
_journal_name_full 'The Canadian Mineralogist'
_journal_page_first 1527
_journal_page_last 1554
_journal_paper_doi 10.3749/canmin.46.6.1527
_journal_volume 46
_journal_year 2008
_chemical_compound_source 'Royal Ontario Museum'
_chemical_formula_sum 'C3.76 Al5.64 Ca3.72 Cl0.03 K0.12 Na0.2 O47.4 S0.03 Si6.4'
_chemical_name_mineral Scapolite
_space_group_IT_number 87
_symmetry_space_group_name_Hall '-I 4'
_symmetry_space_group_name_H-M 'I 4/m'
_cell_angle_alpha 90
_cell_angle_beta 90
_cell_angle_gamma 90
_cell_formula_units_Z 2
_cell_length_a 12.2077
_cell_length_b 12.2077
_cell_length_c 7.5832
_cell_volume 1130.109
_database_code_amcsd 0006231
_exptl_crystal_density_diffrn 3.808
_cod_original_formula_sum 'Ca3.72 Na.2 K.12 Si6.4 Al5.64 O47.4 Cl.03 C3.76 S.03'
_cod_database_code 9013340

loop_
_space_group_symop_operation_xyz
x,y,z
1/2+x,1/2+y,1/2+z
y,-x,-z
1/2+y,1/2-x,1/2-z
-y,x,z
1/2-y,1/2+x,1/2+z
x,y,-z
1/2+x,1/2+y,1/2-z
-x,-y,z
1/2-x,1/2-y,1/2+z
-y,x,-z
1/2-y,1/2+x,1/2-z
y,-x,z
1/2+y,1/2-x,1/2+z
-x,-y,-z
1/2-x,1/2-y,1/2-z

loop_
_atom_site_label
_atom_site_fract_x
_atom_site_fract_y
_atom_site_fract_z
_atom_site_occupancy
_atom_site_U_iso_or_equiv
Ca 0.35652 0.28101 0.00000 0.93000 0.02560
Na 0.35652 0.28101 0.00000 0.05000 0.02560
K 0.35652 0.28101 0.00000 0.03000 0.02560
Si1 0.16045 0.09249 0.00000 0.64000 0.01010
Al2_1 0.16045 0.09249 0.00000 0.37000 0.01010
Si2 0.15994 0.41307 0.20705 0.48000 0.01090
Al2_2 0.15994 0.41307 0.20705 0.52000 0.01090
O1 0.04130 0.15260 0.00000 1.00000 0.01970
O2 0.18680 0.37280 0.00000 1.00000 0.01720
O3 0.44950 0.15068 0.20580 1.00000 0.01920
O4 0.26621 0.36400 0.67410 1.00000 0.02240
O7 0.11700 0.01800 0.50000 1.00000 0.02000
O8 -0.04700 0.08600 0.50000 1.00000 0.05400
O9 -0.02100 -0.09800 0.50000 1.00000 0.04700
Cl 0.00000 0.00000 0.50000 0.03000 0.10000
C 0.01000 0.00000 0.50000 0.94000 0.03200
O12 0.01000 0.00000 0.50000 0.94000 0.03200
O13 0.01000 0.00000 0.50000 0.94000 0.03200
O14 0.01000 0.00000 0.50000 0.94000 0.03200
S 0.00000 0.00000 0.50000 0.03000 0.10000
O15 0.00000 0.00000 0.50000 0.03000 0.10000
O16 0.00000 0.00000 0.50000 0.03000 0.10000
O17 0.00000 0.00000 0.50000 0.03000 0.10000
O18 0.00000 0.00000 0.50000 0.03000 0.10000

loop_
_cod_changelog_entry_id
_cod_changelog_entry_author
_cod_changelog_entry_date
_cod_changelog_entry_text
1
;cod-tools version 3.10.1
Id: cif_fix_AMCSD_atom_labels 10224 2024-08-07 11:09:31Z saulius
;
2024-08-07T19:40:10+03:00
;Changed the following '_atom_site_label' values:
the first duplicated label 'Al2'  converted to 'Al2_1'
duplicated label 'Al2' at index 6 converted to 'Al2_2'
;

loop_
_cod_related_entry_id
_cod_related_entry_database
_cod_related_entry_code
1 AMCSD 0006231
